data_4022070
loop_
_publ_author_name
'Miguel A. Sierra'
'Daniel Pellico'
'Mar G\'omez-Gallego'
'Mar\'ia Jos\'e Manche\~no'
'Rosario Torres'

_publ_section_title
;
 Synthesis of Highly Functionalized Macrocycles by the Peripheral
 Functionalization of Macrocyclic Diimines
;
_journal_name_full 'Journal of Organic Chemistry'
_journal_page_first 8787
_journal_page_last 8793
_journal_paper_doi 10.1021/jo0614689
_journal_volume 71
_journal_year 2006
_chemical_formula_sum 'C42 H30 Co2 N2 O12'
_chemical_formula_weight 872.54
_chemical_name_systematic
;
  ?
;
_space_group_IT_number 14
_symmetry_cell_setting monoclinic
_symmetry_space_group_name_Hall '-P 2ybc'
_symmetry_space_group_name_H-M 'P 1 21/c 1'
_atom_sites_solution_hydrogens geom
_atom_sites_solution_primary direct
_atom_sites_solution_secondary difmap
_audit_creation_method SHELXL-97
_cell_angle_alpha 90.00
_cell_angle_beta 108.458(2)
_cell_angle_gamma 90.00
_cell_formula_units_Z 4
_cell_length_a 20.7850(16)
_cell_length_b 11.9521(9)
_cell_length_c 16.8360(12)
_cell_measurement_temperature 293(2)
_cell_volume 3967.3(5)
_computing_cell_refinement 'Bruker SMART'
_computing_data_collection 'Bruker SMART'
_computing_data_reduction 'Bruker SHELXTL'
_computing_molecular_graphics 'Bruker SHELXTL'
_computing_publication_material 'Bruker SHELXTL'
_computing_structure_refinement 'SHELXL-97 (Sheldrick, 1997)'
_computing_structure_solution 'SHELXS-97 (Sheldrick, 1990)'
_diffrn_ambient_temperature 293(2)
_diffrn_measured_fraction_theta_full 0.949
_diffrn_measured_fraction_theta_max 0.949
_diffrn_measurement_device_type 'CCD area detector'
_diffrn_measurement_method 'phi and omega scans'
_diffrn_radiation_monochromator graphite
_diffrn_radiation_source 'fine-focus sealed tube'
_diffrn_radiation_type MoK\a
_diffrn_radiation_wavelength 0.71073
_diffrn_reflns_av_R_equivalents 0.0950
_diffrn_reflns_av_sigmaI/netI 0.1497
_diffrn_reflns_limit_h_max 19
_diffrn_reflns_limit_h_min -25
_diffrn_reflns_limit_k_max 14
_diffrn_reflns_limit_k_min -14
_diffrn_reflns_limit_l_max 16
_diffrn_reflns_limit_l_min -21
_diffrn_reflns_number 22809
_diffrn_reflns_theta_full 26.37
_diffrn_reflns_theta_max 26.37
_diffrn_reflns_theta_min 1.03
_exptl_absorpt_coefficient_mu 0.902
_exptl_absorpt_correction_type none
_exptl_crystal_colour red
_exptl_crystal_density_diffrn 1.461
_exptl_crystal_density_method 'not measured'
_exptl_crystal_description prismatic
_exptl_crystal_F_000 1784
_exptl_crystal_size_max 0.20
_exptl_crystal_size_mid 0.13
_exptl_crystal_size_min 0.08
_refine_diff_density_max 0.301
_refine_diff_density_min -0.300
_refine_diff_density_rms 0.066
_refine_ls_extinction_method none
_refine_ls_goodness_of_fit_ref 0.831
_refine_ls_hydrogen_treatment mixed
_refine_ls_matrix_type full
_refine_ls_number_parameters 535
_refine_ls_number_reflns 7689
_refine_ls_number_restraints 0
_refine_ls_restrained_S_all 0.831
_refine_ls_R_factor_all 0.1505
_refine_ls_R_factor_gt 0.0462
_refine_ls_shift/su_max 0.033
_refine_ls_shift/su_mean 0.004
_refine_ls_structure_factor_coef Fsqd
_refine_ls_weighting_details 'calc w=1/[\s^2^(Fo^2^)+(0.0397P)^2^+0.0000P] where P=(Fo^2^+2Fc^2^)/3'
_refine_ls_weighting_scheme calc
_refine_ls_wR_factor_gt 0.0892
_refine_ls_wR_factor_ref 0.1172
_reflns_number_gt 3128
_reflns_number_total 7689
_reflns_threshold_expression >2sigma(I)
_cod_data_source_file jo0614689si20060718_123653.cif
_cod_depositor_comments
;
The following automatic conversions were performed:
'_symmetry_cell_setting' value 'Monoclinic' changed to 'monoclinic'
according to '/home/saulius/struct/CIF-dictionaries/cif_core.dic'
dictionary named 'cif_core.dic' version 2.4.1 from 2010-06-29.

Automatic conversion script
Id: cif_fix_enum 1527 2010-12-29 10:47:43Z saulius 
;
_cod_original_sg_symbol_H-M 'P 21/c'
_cod_database_code 4022070

loop_
_symmetry_equiv_pos_as_xyz
'x, y, z'
'-x, y+1/2, -z+1/2'
'-x, -y, -z'
'x, -y-1/2, z-1/2'

loop_
_atom_site_label
_atom_site_type_symbol
_atom_site_fract_x
_atom_site_fract_y
_atom_site_fract_z
_atom_site_U_iso_or_equiv
_atom_site_adp_type
_atom_site_occupancy
_atom_site_symmetry_multiplicity
_atom_site_calc_flag
_atom_site_refinement_flags
Co1' Co 0.13182(3) 0.31688(5) 0.28275(4) 0.0414(2) Uani 1 1 d .
Co1 Co 0.17366(3) 0.33076(5) 0.16135(4) 0.0433(2) Uani 1 1 d .
N1 N 0.10614(18) 0.0431(3) 0.1028(2) 0.0386(10) Uani 1 1 d .
N1' N 0.31225(18) 0.2207(3) 0.3364(2) 0.0374(10) Uani 1 1 d .
O1 O 0.05185(18) 0.0734(3) -0.0414(2) 0.0667(11) Uani 1 1 d .
O2 O 0.12028(16) -0.1626(3) -0.00151(19) 0.0517(9) Uani 1 1 d .
O3 O 0.27105(16) -0.1179(2) 0.25796(19) 0.0497(9) Uani 1 1 d .
O1' O 0.36762(19) 0.2667(3) 0.2391(2) 0.0723(12) Uani 1 1 d .
O2' O 0.46773(16) 0.2925(3) 0.4306(2) 0.0621(11) Uani 1 1 d .
O3' O 0.38443(15) 0.0265(2) 0.3603(2) 0.0455(9) Uani 1 1 d .
C1 C 0.0788(2) 0.1177(4) 0.1517(3) 0.0433(13) Uani 1 1 d .
H1A H 0.0652 0.0744 0.1925 0.052 Uiso 1 1 calc R
H1B H 0.0387 0.1543 0.1150 0.052 Uiso 1 1 calc R
C2 C 0.0918(2) 0.0297(4) 0.0186(3) 0.0460(13) Uani 1 1 d .
C3 C 0.1480(2) -0.0582(4) 0.0317(3) 0.0426(13) Uani 1 1 d .
C4 C 0.1627(2) -0.0383(4) 0.1278(3) 0.0349(12) Uani 1 1 d .
C5 C 0.1662(3) -0.2487(4) 0.0040(3) 0.0488(14) Uani 1 1 d .
C6 C 0.1382(3) -0.3437(5) -0.0406(4) 0.0755(18) Uani 1 1 d .
H6 H 0.0923 -0.3477 -0.0708 0.091 Uiso 1 1 calc R
C7 C 0.1817(5) -0.4330(5) -0.0384(5) 0.103(3) Uani 1 1 d .
H7 H 0.1642 -0.4981 -0.0676 0.123 Uiso 1 1 calc R
C8 C 0.2495(5) -0.4280(6) 0.0056(6) 0.104(3) Uani 1 1 d .
H8 H 0.2779 -0.4880 0.0050 0.124 Uiso 1 1 calc R
C9 C 0.2746(3) -0.3349(6) 0.0498(4) 0.089(2) Uani 1 1 d .
H9 H 0.3204 -0.3315 0.0809 0.107 Uiso 1 1 calc R
C10 C 0.2329(3) -0.2443(5) 0.0495(3) 0.0631(16) Uani 1 1 d .
H10 H 0.2507 -0.1806 0.0803 0.076 Uiso 1 1 calc R
C11 C 0.1547(2) -0.1330(4) 0.1823(3) 0.0386(12) Uani 1 1 d .
C12 C 0.2103(2) -0.1726(4) 0.2474(3) 0.0400(12) Uani 1 1 d .
C13 C 0.2032(3) -0.2614(4) 0.2969(3) 0.0533(14) Uani 1 1 d .
H13 H 0.2404 -0.2874 0.3400 0.064 Uiso 1 1 calc R
C14 C 0.1407(3) -0.3107(4) 0.2816(4) 0.0655(16) Uani 1 1 d .
H14 H 0.1358 -0.3698 0.3151 0.079 Uiso 1 1 calc R
C15 C 0.0854(3) -0.2743(4) 0.2175(4) 0.0620(16) Uani 1 1 d .
H15 H 0.0435 -0.3090 0.2068 0.074 Uiso 1 1 calc R
C16 C 0.0932(3) -0.1854(4) 0.1694(3) 0.0522(14) Uani 1 1 d .
H16 H 0.0557 -0.1599 0.1266 0.063 Uiso 1 1 calc R
C17 C 0.3299(2) -0.1568(4) 0.3218(3) 0.0505(14) Uani 1 1 d .
H17A H 0.3402 -0.2330 0.3102 0.061 Uiso 1 1 calc R
H17B H 0.3224 -0.1553 0.3757 0.061 Uiso 1 1 calc R
C18 C 0.1296(2) 0.2051(3) 0.1965(3) 0.0362(12) Uani 1 1 d .
C19 C 0.2090(3) 0.2638(4) 0.0912(3) 0.0531(15) Uani 1 1 d .
C20 C 0.1024(3) 0.4018(5) 0.0895(4) 0.081(2) Uani 1 1 d .
C21 C 0.2381(3) 0.4391(4) 0.2008(4) 0.0617(17) Uani 1 1 d .
C1' C 0.2547(2) 0.1517(3) 0.2936(3) 0.0438(13) Uani 1 1 d .
H1'1 H 0.2445 0.1032 0.3342 0.053 Uiso 1 1 calc R
H1'2 H 0.2669 0.1045 0.2538 0.053 Uiso 1 1 calc R
C2' C 0.3603(2) 0.2656(4) 0.3075(4) 0.0454(14) Uani 1 1 d .
C3' C 0.3980(2) 0.3122(4) 0.3952(3) 0.0479(14) Uani 1 1 d .
C4' C 0.3502(2) 0.2361(4) 0.4263(3) 0.0389(13) Uani 1 1 d .
C5' C 0.5114(3) 0.3737(5) 0.4195(4) 0.0577(16) Uani 1 1 d .
C6' C 0.5780(3) 0.3668(5) 0.4695(5) 0.092(2) Uani 1 1 d .
H6' H 0.5910 0.3110 0.5099 0.111 Uiso 1 1 calc R
C7' C 0.6255(4) 0.4415(6) 0.4604(6) 0.116(3) Uani 1 1 d .
H7' H 0.6706 0.4353 0.4936 0.139 Uiso 1 1 calc R
C8' C 0.6057(4) 0.5255(7) 0.4019(6) 0.104(3) Uani 1 1 d .
H8' H 0.6377 0.5769 0.3966 0.124 Uiso 1 1 calc R
C9' C 0.5403(4) 0.5348(6) 0.3516(5) 0.101(2) Uani 1 1 d .
H9' H 0.5276 0.5916 0.3119 0.121 Uiso 1 1 calc R
C10' C 0.4924(3) 0.4576(5) 0.3605(4) 0.081(2) Uani 1 1 d .
H10' H 0.4475 0.4630 0.3265 0.098 Uiso 1 1 calc R
C11' C 0.3809(2) 0.1343(4) 0.4773(3) 0.0381(12) Uani 1 1 d .
C12' C 0.3981(2) 0.0343(4) 0.4455(3) 0.0407(12) Uani 1 1 d .
C13' C 0.4291(2) -0.0512(4) 0.5011(3) 0.0485(14) Uani 1 1 d .
H13' H 0.4412 -0.1173 0.4805 0.058 Uiso 1 1 calc R
C14' C 0.4420(2) -0.0389(4) 0.5857(3) 0.0557(15) Uani 1 1 d .
H14' H 0.4628 -0.0965 0.6220 0.067 Uiso 1 1 calc R
C15' C 0.4243(3) 0.0585(5) 0.6168(3) 0.0622(16) Uani 1 1 d .
H15' H 0.4327 0.0671 0.6741 0.075 Uiso 1 1 calc R
C16' C 0.3940(2) 0.1428(4) 0.5628(3) 0.0524(14) Uani 1 1 d .
H16' H 0.3819 0.2081 0.5845 0.063 Uiso 1 1 calc R
C17' C 0.3879(2) -0.0807(4) 0.3229(3) 0.0509(14) Uani 1 1 d .
H17C H 0.4302 -0.1169 0.3537 0.061 Uiso 1 1 calc R
H17D H 0.3880 -0.0694 0.2659 0.061 Uiso 1 1 calc R
C18' C 0.1919(2) 0.2170(3) 0.2479(3) 0.0369(12) Uani 1 1 d .
C19' C 0.1936(3) 0.4054(4) 0.3533(3) 0.0510(14) Uani 1 1 d .
C20' C 0.0560(3) 0.4006(4) 0.2441(3) 0.0514(15) Uani 1 1 d .
C21' C 0.1061(3) 0.2330(4) 0.3552(3) 0.0528(15) Uani 1 1 d .
O4 O 0.2321(2) 0.2171(3) 0.0474(3) 0.0866(14) Uani 1 1 d .
O5 O 0.0542(3) 0.4393(5) 0.0463(3) 0.163(3) Uani 1 1 d .
O6 O 0.2789(2) 0.5043(3) 0.2276(3) 0.0952(15) Uani 1 1 d .
O4' O 0.0905(2) 0.1791(3) 0.4008(3) 0.0845(13) Uani 1 1 d .
O5' O 0.0086(2) 0.4542(3) 0.2197(3) 0.0788(13) Uani 1 1 d .
O6' O 0.2350(2) 0.4587(3) 0.3977(2) 0.0740(12) Uani 1 1 d .
H3' H 0.390(2) 0.396(4) 0.401(3) 0.090 Uiso 1 1 d .
H4' H 0.326(3) 0.277(4) 0.459(3) 0.090 Uiso 1 1 d .
H3 H 0.187(3) -0.036(4) 0.007(3) 0.090 Uiso 1 1 d .
H4 H 0.210(3) -0.009(4) 0.157(3) 0.090 Uiso 1 1 d .

loop_
_atom_site_aniso_label
_atom_site_aniso_U_11
_atom_site_aniso_U_22
_atom_site_aniso_U_33
_atom_site_aniso_U_23
_atom_site_aniso_U_13
_atom_site_aniso_U_12
Co1' 0.0412(4) 0.0415(4) 0.0407(4) -0.0015(3) 0.0119(3) 0.0041(3)
Co1 0.0461(4) 0.0431(4) 0.0418(4) 0.0055(3) 0.0155(4) 0.0071(4)
N1 0.041(3) 0.032(2) 0.035(3) -0.0013(19) 0.001(2) 0.0028(19)
N1' 0.027(2) 0.039(2) 0.043(3) 0.0036(19) 0.007(2) 0.0001(18)
O1 0.069(3) 0.071(3) 0.047(2) 0.017(2) 0.001(2) 0.021(2)
O2 0.053(2) 0.045(2) 0.051(2) -0.0138(18) 0.0085(18) -0.0008(19)
O3 0.037(2) 0.050(2) 0.049(2) 0.0086(17) -0.0041(17) 0.0029(17)
O1' 0.072(3) 0.101(3) 0.048(3) 0.009(2) 0.024(2) -0.006(2)
O2' 0.033(2) 0.051(2) 0.091(3) 0.004(2) 0.003(2) -0.0081(18)
O3' 0.046(2) 0.046(2) 0.043(2) -0.0013(17) 0.0112(17) 0.0082(16)
C1 0.039(3) 0.040(3) 0.045(3) -0.004(2) 0.006(3) -0.001(2)
C2 0.036(3) 0.045(3) 0.048(4) 0.001(3) 0.001(3) -0.007(3)
C3 0.039(3) 0.048(3) 0.038(3) -0.002(3) 0.009(3) 0.002(3)
C4 0.033(3) 0.033(3) 0.032(3) -0.002(2) 0.002(2) 0.004(2)
C5 0.063(4) 0.045(3) 0.045(4) -0.003(3) 0.027(3) 0.002(3)
C6 0.086(5) 0.055(4) 0.099(5) -0.022(4) 0.048(4) -0.017(4)
C7 0.142(7) 0.050(4) 0.157(8) -0.028(4) 0.106(7) -0.017(5)
C8 0.122(7) 0.061(5) 0.168(9) 0.013(5) 0.103(7) 0.025(5)
C9 0.080(5) 0.097(5) 0.098(6) 0.009(5) 0.040(4) 0.032(5)
C10 0.058(4) 0.066(4) 0.069(4) 0.001(3) 0.025(4) 0.017(3)
C11 0.037(3) 0.036(3) 0.044(3) 0.003(2) 0.015(3) 0.005(2)
C12 0.037(3) 0.032(3) 0.045(3) -0.002(2) 0.004(2) 0.004(2)
C13 0.049(4) 0.043(3) 0.059(4) 0.008(3) 0.005(3) 0.007(3)
C14 0.063(4) 0.051(3) 0.082(4) 0.018(3) 0.022(4) -0.002(3)
C15 0.045(4) 0.057(3) 0.081(4) 0.021(3) 0.015(3) -0.001(3)
C16 0.044(3) 0.050(3) 0.056(4) 0.013(3) 0.005(3) 0.006(3)
C17 0.038(3) 0.050(3) 0.054(4) 0.002(3) 0.001(3) 0.013(3)
C18 0.033(3) 0.036(3) 0.037(3) -0.001(2) 0.006(2) 0.002(2)
C19 0.045(4) 0.058(4) 0.056(4) 0.001(3) 0.016(3) 0.002(3)
C20 0.083(5) 0.113(5) 0.057(4) 0.030(4) 0.037(4) 0.044(4)
C21 0.077(5) 0.049(3) 0.069(4) 0.007(3) 0.038(4) 0.001(3)
C1' 0.042(3) 0.034(3) 0.051(3) -0.002(2) 0.008(3) -0.001(2)
C2' 0.032(3) 0.047(3) 0.053(4) 0.006(3) 0.009(3) -0.002(2)
C3' 0.027(3) 0.057(3) 0.052(3) 0.003(3) 0.002(3) -0.006(3)
C4' 0.035(3) 0.041(3) 0.033(3) 0.001(2) -0.001(2) 0.002(2)
C5' 0.048(4) 0.055(4) 0.070(4) -0.022(3) 0.019(3) -0.018(3)
C6' 0.048(4) 0.063(4) 0.150(7) -0.011(4) 0.009(4) -0.006(3)
C7' 0.050(5) 0.083(5) 0.202(10) -0.056(6) 0.022(6) -0.019(5)
C8' 0.085(7) 0.093(6) 0.154(9) -0.067(6) 0.067(6) -0.048(5)
C9' 0.115(7) 0.107(6) 0.094(6) -0.009(4) 0.050(5) -0.047(5)
C10' 0.074(5) 0.100(5) 0.066(5) 0.000(4) 0.016(4) -0.041(4)
C11' 0.026(3) 0.047(3) 0.041(3) -0.002(2) 0.011(2) -0.003(2)
C12' 0.030(3) 0.054(3) 0.035(3) 0.001(3) 0.007(2) -0.005(2)
C13' 0.031(3) 0.047(3) 0.058(4) 0.008(3) 0.001(3) -0.005(2)
C14' 0.041(3) 0.067(4) 0.051(4) 0.021(3) 0.003(3) 0.002(3)
C15' 0.069(4) 0.081(4) 0.033(3) 0.001(3) 0.010(3) 0.005(3)
C16' 0.053(4) 0.057(3) 0.046(4) 0.000(3) 0.012(3) 0.004(3)
C17' 0.041(3) 0.058(3) 0.051(3) -0.012(3) 0.012(3) 0.015(3)
C18' 0.031(3) 0.039(3) 0.035(3) 0.000(2) 0.003(2) 0.004(2)
C19' 0.055(4) 0.054(3) 0.045(4) -0.009(3) 0.017(3) 0.015(3)
C20' 0.052(4) 0.048(3) 0.057(4) 0.000(3) 0.022(3) 0.001(3)
C21' 0.050(4) 0.057(4) 0.053(4) 0.005(3) 0.018(3) 0.006(3)
O4 0.084(3) 0.109(3) 0.084(3) -0.021(3) 0.050(3) 0.007(3)
O5 0.121(5) 0.265(7) 0.108(4) 0.086(5) 0.043(4) 0.128(5)
O6 0.113(4) 0.070(3) 0.109(4) -0.012(3) 0.044(3) -0.041(3)
O4' 0.094(3) 0.087(3) 0.078(3) 0.030(2) 0.036(3) 0.000(3)
O5' 0.060(3) 0.078(3) 0.099(3) 0.012(2) 0.026(3) 0.024(2)
O6' 0.078(3) 0.071(3) 0.061(3) -0.026(2) 0.006(2) -0.009(2)

loop_
_atom_type_symbol
_atom_type_description
_atom_type_scat_dispersion_real
_atom_type_scat_dispersion_imag
_atom_type_scat_source
C C 0.0033 0.0016 'International Tables Vol C Tables 4.2.6.8 and 6.1.1.4'
H H 0.0000 0.0000 'International Tables Vol C Tables 4.2.6.8 and 6.1.1.4'
N N 0.0061 0.0033 'International Tables Vol C Tables 4.2.6.8 and 6.1.1.4'
O O 0.0106 0.0060 'International Tables Vol C Tables 4.2.6.8 and 6.1.1.4'
Co Co 0.3494 0.9721 'International Tables Vol C Tables 4.2.6.8 and 6.1.1.4'

loop_
_geom_angle_atom_site_label_1
_geom_angle_atom_site_label_2
_geom_angle_atom_site_label_3
_geom_angle
C21' Co1' C19' 100.7(2)
C21' Co1' C20' 98.1(2)
C19' Co1' C20' 105.8(2)
C21' Co1' C18' 102.8(2)
C19' Co1' C18' 99.7(2)
C20' Co1' C18' 143.2(2)
C21' Co1' C18 100.4(2)
C19' Co1' C18 137.4(2)
C20' Co1' C18 107.3(2)
C18' Co1' C18 39.39(16)
C21' Co1' Co1 149.73(16)
C19' Co1' Co1 98.19(17)
C20' Co1' Co1 99.25(16)
C18' Co1' Co1 50.51(13)
C18 Co1' Co1 50.57(13)
C19 Co1 C20 101.1(3)
C19 Co1 C21 98.7(2)
C20 Co1 C21 105.2(3)
C19 Co1 C18' 99.3(2)
C20 Co1 C18' 139.3(2)
C21 Co1 C18' 106.1(2)
C19 Co1 C18 100.9(2)
C20 Co1 C18 101.6(2)
C21 Co1 C18 142.8(2)
C18' Co1 C18 39.63(16)
C19 Co1 Co1' 148.55(17)
C20 Co1 Co1' 99.09(18)
C21 Co1 Co1' 98.98(17)
C18' Co1 Co1' 50.72(13)
C18 Co1 Co1' 51.15(13)
C2 N1 C1 131.9(4)
C2 N1 C4 96.4(4)
C1 N1 C4 131.5(4)
C2' N1' C1' 129.5(4)
C2' N1' C4' 96.0(4)
C1' N1' C4' 132.1(4)
C5 O2 C3 116.3(4)
C12 O3 C17 118.3(4)
C3' O2' C5' 117.4(4)
C12' O3' C17' 119.6(4)
N1 C1 C18 111.9(4)
N1 C1 H1A 109.2
C18 C1 H1A 109.2
N1 C1 H1B 109.2
C18 C1 H1B 109.2
H1A C1 H1B 107.9
O1 C2 N1 133.5(5)
O1 C2 C3 135.0(5)
N1 C2 C3 91.4(4)
O2 C3 C2 110.6(4)
O2 C3 C4 117.6(4)
C2 C3 C4 86.3(4)
O2 C3 H3 109(3)
C2 C3 H3 115(3)
C4 C3 H3 117(3)
N1 C4 C11 116.0(4)
N1 C4 C3 85.9(3)
C11 C4 C3 119.6(4)
N1 C4 H4 118(3)
C11 C4 H4 104(3)
C3 C4 H4 113(3)
C10 C5 O2 124.7(5)
C10 C5 C6 121.1(5)
O2 C5 C6 114.3(5)
C5 C6 C7 117.2(6)
C5 C6 H6 121.4
C7 C6 H6 121.4
C8 C7 C6 121.9(7)
C8 C7 H7 119.0
C6 C7 H7 119.0
C9 C8 C7 119.1(7)
C9 C8 H8 120.5
C7 C8 H8 120.5
C8 C9 C10 120.7(7)
C8 C9 H9 119.6
C10 C9 H9 119.6
C5 C10 C9 119.9(6)
C5 C10 H10 120.0
C9 C10 H10 120.0
C16 C11 C12 117.7(4)
C16 C11 C4 121.6(4)
C12 C11 C4 120.7(4)
C11 C12 C13 120.8(5)
C11 C12 O3 115.8(4)
C13 C12 O3 123.4(4)
C14 C13 C12 119.3(5)
C14 C13 H13 120.4
C12 C13 H13 120.4
C13 C14 C15 121.1(5)
C13 C14 H14 119.4
C15 C14 H14 119.4
C14 C15 C16 118.7(5)
C14 C15 H15 120.6
C16 C15 H15 120.6
C11 C16 C15 122.3(5)
C11 C16 H16 118.8
C15 C16 H16 118.8
O3 C17 C17' 107.8(4)
O3 C17 H17A 110.2
C17' C17 H17A 110.2
O3 C17 H17B 110.2
C17' C17 H17B 110.2
H17A C17 H17B 108.5
C18' C18 C1 142.2(4)
C18' C18 Co1 70.0(3)
C1 C18 Co1 134.9(3)
C18' C18 Co1' 69.7(3)
C1 C18 Co1' 133.7(3)
Co1 C18 Co1' 78.28(16)
O4 C19 Co1 177.6(5)
O5 C20 Co1 173.8(7)
O6 C21 Co1 177.7(6)
N1' C1' C18' 114.0(3)
N1' C1' H1'1 108.8
C18' C1' H1'1 108.8
N1' C1' H1'2 108.8
C18' C1' H1'2 108.8
H1'1 C1' H1'2 107.7
O1' C2' N1' 132.6(5)
O1' C2' C3' 136.9(5)
N1' C2' C3' 90.5(4)
O2' C3' C2' 119.4(4)
O2' C3' C4' 116.3(4)
C2' C3' C4' 85.8(4)
O2' C3' H3' 107(3)
C2' C3' H3' 113(3)
C4' C3' H3' 114(3)
N1' C4' C11' 118.3(4)
N1' C4' C3' 85.3(3)
C11' C4' C3' 117.5(4)
N1' C4' H4' 115(3)
C11' C4' H4' 107(3)
C3' C4' H4' 113(3)
C10' C5' C6' 119.1(6)
C10' C5' O2' 123.9(5)
C6' C5' O2' 116.9(6)
C5' C6' C7' 120.8(7)
C5' C6' H6' 119.6
C7' C6' H6' 119.6
C8' C7' C6' 119.4(7)
C8' C7' H7' 120.3
C6' C7' H7' 120.3
C7' C8' C9' 121.3(8)
C7' C8' H8' 119.4
C9' C8' H8' 119.4
C8' C9' C10' 118.9(7)
C8' C9' H9' 120.5
C10' C9' H9' 120.5
C5' C10' C9' 120.4(6)
C5' C10' H10' 119.8
C9' C10' H10' 119.8
C16' C11' C12' 118.1(4)
C16' C11' C4' 116.2(4)
C12' C11' C4' 125.7(4)
O3' C12' C11' 117.6(4)
O3' C12' C13' 123.3(5)
C11' C12' C13' 119.1(5)
C14' C13' C12' 121.0(5)
C14' C13' H13' 119.5
C12' C13' H13' 119.5
C15' C14' C13' 119.9(5)
C15' C14' H14' 120.0
C13' C14' H14' 120.0
C14' C15' C16' 119.5(5)
C14' C15' H15' 120.3
C16' C15' H15' 120.3
C11' C16' C15' 122.4(5)
C11' C16' H16' 118.8
C15' C16' H16' 118.8
O3' C17' C17 113.1(4)
O3' C17' H17C 109.0
C17 C17' H17C 109.0
O3' C17' H17D 108.9
C17 C17' H17D 108.9
H17C C17' H17D 107.8
C18 C18' C1' 142.5(4)
C18 C18' Co1 70.4(3)
C1' C18' Co1 132.6(3)
C18 C18' Co1' 70.9(3)
C1' C18' Co1' 134.3(3)
Co1 C18' Co1' 78.77(16)
O6' C19' Co1' 177.0(5)
O5' C20' Co1' 179.3(5)
O4' C21' Co1' 179.0(5)

loop_
_geom_bond_atom_site_label_1
_geom_bond_atom_site_label_2
_geom_bond_distance
Co1' C21' 1.786(6)
Co1' C19' 1.793(6)
Co1' C20' 1.806(6)
Co1' C18' 1.947(4)
Co1' C18 1.962(4)
Co1' Co1 2.4672(9)
Co1 C19 1.768(6)
Co1 C20 1.801(6)
Co1 C21 1.830(6)
Co1 C18' 1.941(4)
Co1 C18 1.946(4)
N1 C2 1.362(6)
N1 C1 1.447(5)
N1 C4 1.480(5)
N1' C2' 1.353(5)
N1' C1' 1.443(5)
N1' C4' 1.480(5)
O1 C2 1.205(5)
O2 C5 1.386(5)
O2 C3 1.414(5)
O3 C12 1.383(5)
O3 C17 1.427(5)
O1' C2' 1.209(5)
O2' C3' 1.401(5)
O2' C5' 1.381(6)
O3' C12' 1.375(5)
O3' C17' 1.440(5)
C1 C18 1.507(6)
C1 H1A 0.9700
C1 H1B 0.9700
C2 C3 1.534(6)
C3 C4 1.567(6)
C3 H3 1.06(5)
C4 C11 1.500(6)
C4 H4 1.01(5)
C5 C10 1.357(7)
C5 C6 1.384(6)
C6 C7 1.391(8)
C6 H6 0.9300
C7 C8 1.371(9)
C7 H7 0.9300
C8 C9 1.348(8)
C8 H8 0.9300
C9 C10 1.385(7)
C9 H9 0.9300
C10 H10 0.9300
C11 C16 1.377(6)
C11 C12 1.399(6)
C12 C13 1.386(6)
C13 C14 1.374(6)
C13 H13 0.9300
C14 C15 1.375(7)
C14 H14 0.9300
C15 C16 1.376(6)
C15 H15 0.9300
C16 H16 0.9300
C17 C17' 1.504(6)
C17 H17A 0.9700
C17 H17B 0.9700
C18 C18' 1.318(5)
C19 O4 1.143(5)
C20 O5 1.127(6)
C21 O6 1.135(6)
C1' C18' 1.507(6)
C1' H1'1 0.9700
C1' H1'2 0.9700
C2' C3' 1.540(7)
C3' C4' 1.556(6)
C3' H3' 1.02(5)
C4' C11' 1.510(6)
C4' H4' 0.98(5)
C5' C10' 1.379(7)
C5' C6' 1.375(7)
C6' C7' 1.375(8)
C6' H6' 0.9300
C7' C8' 1.375(9)
C7' H7' 0.9300
C8' C9' 1.361(9)
C8' H8' 0.9300
C9' C10' 1.400(8)
C9' H9' 0.9300
C10' H10' 0.9300
C11' C16' 1.382(6)
C11' C12' 1.401(6)
C12' C13' 1.398(6)
C13' C14' 1.371(6)
C13' H13' 0.9300
C14' C15' 1.374(6)
C14' H14' 0.9300
C15' C16' 1.370(6)
C15' H15' 0.9300
C16' H16' 0.9300
C17' H17C 0.9700
C17' H17D 0.9700
C19' O6' 1.138(5)
C20' O5' 1.137(5)
C21' O4' 1.125(5)

loop_
_geom_torsion_atom_site_label_1
_geom_torsion_atom_site_label_2
_geom_torsion_atom_site_label_3
_geom_torsion_atom_site_label_4
_geom_torsion
C21' Co1' Co1 C19 -12.3(5)
C19' Co1' Co1 C19 115.9(4)
C20' Co1' Co1 C19 -136.5(4)
C18' Co1' Co1 C19 20.1(4)
C18 Co1' Co1 C19 -31.7(4)
C21' Co1' Co1 C20 117.1(4)
C19' Co1' Co1 C20 -114.7(3)
C20' Co1' Co1 C20 -7.1(3)
C18' Co1' Co1 C20 149.4(3)
C18 Co1' Co1 C20 97.7(3)
C21' Co1' Co1 C21 -135.9(4)
C19' Co1' Co1 C21 -7.6(2)
C20' Co1' Co1 C21 99.9(2)
C18' Co1' Co1 C21 -103.5(2)
C18 Co1' Co1 C21 -155.2(2)
C21' Co1' Co1 C18' -32.4(4)
C19' Co1' Co1 C18' 95.8(2)
C20' Co1' Co1 C18' -156.6(2)
C18 Co1' Co1 C18' -51.8(2)
C21' Co1' Co1 C18 19.4(4)
C19' Co1' Co1 C18 147.6(2)
C20' Co1' Co1 C18 -104.8(2)
C18' Co1' Co1 C18 51.8(2)
C2 N1 C1 C18 -110.4(5)
C4 N1 C1 C18 64.3(6)
C1 N1 C2 O1 -1.3(9)
C4 N1 C2 O1 -177.3(6)
C1 N1 C2 C3 176.6(4)
C4 N1 C2 C3 0.6(4)
C5 O2 C3 C2 178.1(4)
C5 O2 C3 C4 -85.1(5)
O1 C2 C3 O2 -64.6(7)
N1 C2 C3 O2 117.6(4)
O1 C2 C3 C4 177.3(6)
N1 C2 C3 C4 -0.6(3)
C2 N1 C4 C11 -121.7(4)
C1 N1 C4 C11 62.3(6)
C2 N1 C4 C3 -0.6(4)
C1 N1 C4 C3 -176.6(4)
O2 C3 C4 N1 -110.8(4)
C2 C3 C4 N1 0.5(3)
O2 C3 C4 C11 6.9(6)
C2 C3 C4 C11 118.2(4)
C3 O2 C5 C10 10.7(7)
C3 O2 C5 C6 -170.3(4)
C10 C5 C6 C7 -1.5(9)
O2 C5 C6 C7 179.4(5)
C5 C6 C7 C8 -0.3(10)
C6 C7 C8 C9 1.8(12)
C7 C8 C9 C10 -1.5(11)
O2 C5 C10 C9 -179.3(5)
C6 C5 C10 C9 1.8(9)
C8 C9 C10 C5 -0.2(10)
N1 C4 C11 C16 39.7(6)
C3 C4 C11 C16 -61.0(6)
N1 C4 C11 C12 -141.6(4)
C3 C4 C11 C12 117.7(5)
C16 C11 C12 C13 -0.1(7)
C4 C11 C12 C13 -178.8(4)
C16 C11 C12 O3 179.7(4)
C4 C11 C12 O3 1.0(6)
C17 O3 C12 C11 -178.2(4)
C17 O3 C12 C13 1.6(6)
C11 C12 C13 C14 -0.1(7)
O3 C12 C13 C14 -179.9(4)
C12 C13 C14 C15 0.8(8)
C13 C14 C15 C16 -1.3(8)
C12 C11 C16 C15 -0.4(7)
C4 C11 C16 C15 178.3(4)
C14 C15 C16 C11 1.1(8)
C12 O3 C17 C17' -177.5(4)
N1 C1 C18 C18' -53.7(8)
N1 C1 C18 Co1 65.9(5)
N1 C1 C18 Co1' -170.4(3)
C19 Co1 C18 C18' 91.4(3)
C20 Co1 C18 C18' -164.8(3)
C21 Co1 C18 C18' -29.3(5)
Co1' Co1 C18 C18' -72.4(3)
C19 Co1 C18 C1 -54.1(5)
C20 Co1 C18 C1 49.8(5)
C21 Co1 C18 C1 -174.7(4)
C18' Co1 C18 C1 -145.4(6)
Co1' Co1 C18 C1 142.1(5)
C19 Co1 C18 Co1' 163.80(19)
C20 Co1 C18 Co1' -92.4(2)
C21 Co1 C18 Co1' 43.2(4)
C18' Co1 C18 Co1' 72.4(3)
C21' Co1' C18 C18' -97.4(3)
C19' Co1' C18 C18' 21.2(4)
C20' Co1' C18 C18' 160.6(3)
Co1 Co1' C18 C18' 72.8(3)
C21' Co1' C18 C1 46.8(5)
C19' Co1' C18 C1 165.4(4)
C20' Co1' C18 C1 -55.1(5)
C18' Co1' C18 C1 144.2(6)
Co1 Co1' C18 C1 -143.0(5)
C21' Co1' C18 Co1 -170.21(19)
C19' Co1' C18 Co1 -51.6(3)
C20' Co1' C18 Co1 87.8(2)
C18' Co1' C18 Co1 -72.8(3)
C20 Co1 C19 O4 -133(13)
C21 Co1 C19 O4 120(13)
C18' Co1 C19 O4 12(13)
C18 Co1 C19 O4 -29(13)
Co1' Co1 C19 O4 -4(13)
C19 Co1 C20 O5 107(6)
C21 Co1 C20 O5 -150(6)
C18' Co1 C20 O5 -11(6)
C18 Co1 C20 O5 4(6)
Co1' Co1 C20 O5 -48(6)
C19 Co1 C21 O6 -102(14)
C20 Co1 C21 O6 154(14)
C18' Co1 C21 O6 1(14)
C18 Co1 C21 O6 19(15)
Co1' Co1 C21 O6 52(14)
C2' N1' C1' C18' -87.7(6)
C4' N1' C1' C18' 114.4(5)
C1' N1' C2' O1' 4.3(9)
C4' N1' C2' O1' 168.0(6)
C1' N1' C2' C3' -176.2(4)
C4' N1' C2' C3' -12.5(4)
C5' O2' C3' C2' 94.1(5)
C5' O2' C3' C4' -165.3(4)
O1' C2' C3' O2' -50.7(9)
N1' C2' C3' O2' 129.8(4)
O1' C2' C3' C4' -168.6(6)
N1' C2' C3' C4' 11.9(3)
C2' N1' C4' C11' -106.4(5)
C1' N1' C4' C11' 56.6(6)
C2' N1' C4' C3' 12.4(4)
C1' N1' C4' C3' 175.4(4)
O2' C3' C4' N1' -131.8(4)
C2' C3' C4' N1' -10.9(3)
O2' C3' C4' C11' -12.2(6)
C2' C3' C4' C11' 108.7(4)
C3' O2' C5' C10' -16.3(7)
C3' O2' C5' C6' 165.5(5)
C10' C5' C6' C7' -0.8(9)
O2' C5' C6' C7' 177.4(5)
C5' C6' C7' C8' 1.5(11)
C6' C7' C8' C9' -1.3(12)
C7' C8' C9' C10' 0.5(11)
C6' C5' C10' C9' 0.1(9)
O2' C5' C10' C9' -178.1(5)
C8' C9' C10' C5' 0.1(10)
N1' C4' C11' C16' -157.7(4)
C3' C4' C11' C16' 102.2(5)
N1' C4' C11' C12' 23.6(7)
C3' C4' C11' C12' -76.6(6)
C17' O3' C12' C11' -167.3(4)
C17' O3' C12' C13' 14.1(6)
C16' C11' C12' O3' 179.6(4)
C4' C11' C12' O3' -1.6(7)
C16' C11' C12' C13' -1.7(7)
C4' C11' C12' C13' 177.1(4)
O3' C12' C13' C14' 179.6(4)
C11' C12' C13' C14' 0.9(7)
C12' C13' C14' C15' 0.1(7)
C13' C14' C15' C16' -0.3(8)
C12' C11' C16' C15' 1.5(7)
C4' C11' C16' C15' -177.4(5)
C14' C15' C16' C11' -0.5(8)
C12' O3' C17' C17 72.5(5)
O3 C17 C17' O3' 74.8(5)
C1 C18 C18' C1' 3.3(12)
Co1 C18 C18' C1' -135.8(7)
Co1' C18 C18' C1' 139.7(7)
C1 C18 C18' Co1 139.0(7)
Co1' C18 C18' Co1 -84.51(12)
C1 C18 C18' Co1' -136.5(7)
Co1 C18 C18' Co1' 84.51(12)
N1' C1' C18' C18 173.6(6)
N1' C1' C18' Co1 56.9(6)
N1' C1' C18' Co1' -65.0(6)
C19 Co1 C18' C18 -96.0(3)
C20 Co1 C18' C18 23.2(5)
C21 Co1 C18' C18 162.1(3)
Co1' Co1 C18' C18 73.6(3)
C19 Co1 C18' C1' 48.7(5)
C20 Co1 C18' C1' 167.9(4)
C21 Co1 C18' C1' -53.2(5)
C18 Co1 C18' C1' 144.7(6)
Co1' Co1 C18' C1' -141.7(5)
C19 Co1 C18' Co1' -169.54(19)
C20 Co1 C18' Co1' -50.3(4)
C21 Co1 C18' Co1' 88.5(2)
C18 Co1 C18' Co1' -73.6(3)
C21' Co1' C18' C18 91.0(3)
C19' Co1' C18' C18 -165.6(3)
C20' Co1' C18' C18 -32.0(5)
Co1 Co1' C18' C18 -72.9(3)
C21' Co1' C18' C1' -55.6(5)
C19' Co1' C18' C1' 47.8(5)
C20' Co1' C18' C1' -178.6(4)
C18 Co1' C18' C1' -146.6(6)
Co1 Co1' C18' C1' 140.5(5)
C21' Co1' C18' Co1 163.92(19)
C19' Co1' C18' Co1 -92.7(2)
C20' Co1' C18' Co1 41.0(4)
C18 Co1' C18' Co1 72.9(3)
C21' Co1' C19' O6' 99(10)
C20' Co1' C19' O6' -159(10)
C18' Co1' C19' O6' -6(10)
C18 Co1' C19' O6' -20(10)
Co1 Co1' C19' O6' -57(10)
C21' Co1' C20' O5' 146(43)
C19' Co1' C20' O5' 42(43)
C18' Co1' C20' O5' -90(43)
C18 Co1' C20' O5' -111(43)
Co1 Co1' C20' O5' -59(43)
C19' Co1' C21' O4' -91(35)
C20' Co1' C21' O4' 161(35)
C18' Co1' C21' O4' 12(35)
C18 Co1' C21' O4' 52(35)
Co1 Co1' C21' O4' 37(35)
